data_4341178
loop_
_publ_author_name
'Bonn, Annabell G.'
'Neuburger, Markus'
'Wenger, Oliver S.'

_publ_section_title
;
 Photoinduced electron transfer in rhenium(i)-oligotriarylamine molecules.
;
_journal_issue 20
_journal_name_full 'Inorganic chemistry'
_journal_page_first 11075
_journal_page_last 11085
_journal_paper_doi 10.1021/ic501620g
_journal_volume 53
_journal_year 2014
_chemical_formula_moiety 'C40 H37 N3 O4'
_chemical_formula_sum 'C40 H37 N3 O4'
_chemical_formula_weight 623.75
_space_group_IT_number 56
_symmetry_cell_setting orthorhombic
_symmetry_space_group_name_Hall '-P 2ab 2ac'
_symmetry_space_group_name_H-M 'P c c n'
_atom_sites_solution_hydrogens difmap
_atom_sites_solution_primary other
_cell_angle_alpha 90
_cell_angle_beta 90
_cell_angle_gamma 90
_cell_formula_units_Z 4
_cell_length_a 10.2046(8)
_cell_length_b 15.4020(12)
_cell_length_c 20.5009(16)
_cell_measurement_reflns_used 9915
_cell_measurement_temperature 123
_cell_measurement_theta_max 68
_cell_measurement_theta_min 4
_cell_volume 3222.2(4)
_computing_cell_refinement 'Apex2 (Bruker AXS, 2006)'
_computing_data_collection 'Apex2 (Bruker AXS, 2006)'
_computing_data_reduction 'Apex2 (Bruker AXS, 2006)'
_computing_molecular_graphics 'CAMERON (Watkin et al., 1996)'
_computing_publication_material 'CRYSTALS (Betteridge et al., 2003)'
_computing_structure_refinement 'CRYSTALS (Betteridge et al., 2003)'
_computing_structure_solution 'Superflip (Palatinus & Chapuis, 2007)'
_diffrn_ambient_temperature 123
_diffrn_measured_fraction_theta_full 0.995
_diffrn_measured_fraction_theta_max 0.991
_diffrn_measurement_device Area
_diffrn_measurement_device_type 'Bruker Kappa Apex2'
_diffrn_measurement_method '\f & \w scans'
_diffrn_radiation_monochromator graphite
_diffrn_radiation_type 'Cu K\a'
_diffrn_radiation_wavelength 1.54178
_diffrn_reflns_av_R_equivalents 0.055
_diffrn_reflns_limit_h_max 11
_diffrn_reflns_limit_h_min -12
_diffrn_reflns_limit_k_max 18
_diffrn_reflns_limit_k_min -18
_diffrn_reflns_limit_l_max 24
_diffrn_reflns_limit_l_min -24
_diffrn_reflns_number 40707
_diffrn_reflns_theta_full 66.973
_diffrn_reflns_theta_max 68.340
_diffrn_reflns_theta_min 4.313
_diffrn_standards_number 0
_exptl_absorpt_coefficient_mu 0.665
_exptl_absorpt_correction_T_max 0.95
_exptl_absorpt_correction_T_min 0.88
_exptl_absorpt_correction_type multi-scan
_exptl_absorpt_process_details 'SADABS (Siemens, 1996)'
_exptl_crystal_colour green
_exptl_crystal_density_diffrn 1.286
_exptl_crystal_density_method 'not measured'
_exptl_crystal_description block
_exptl_crystal_F_000 1320
_exptl_crystal_size_max 0.330
_exptl_crystal_size_mid 0.190
_exptl_crystal_size_min 0.080
_refine_diff_density_max 0.22
_refine_diff_density_min -0.15
_refine_ls_extinction_method None
_refine_ls_goodness_of_fit_ref 1.0472
_refine_ls_hydrogen_treatment constr
_refine_ls_matrix_type full
_refine_ls_number_parameters 215
_refine_ls_number_reflns 2910
_refine_ls_number_restraints 4
_refine_ls_R_factor_all 0.0349
_refine_ls_R_factor_gt 0.0349
_refine_ls_shift/su_max 0.0005395
_refine_ls_shift/su_mean 0.0000645
_refine_ls_structure_factor_coef F
_refine_ls_weighting_details
;
 Method, part 1, Chebychev polynomial, (Watkin, 1994, Prince, 1982) 
 [weight] = 1.0/[A~0~*T~0~(x)+A~1~*T~1~(x) ... +A~n-1~]*T~n-1~(x)] 
 where A~i~ are the Chebychev coefficients listed below and x= Fcalc/Fmax 
 Method = Robust Weighting (Prince, 1982) 
 W = [weight] * [1-(deltaF/6*sigmaF)^2^]^2^ 
 A~i~ are: 
 0.204 0.135 0.492E-01 
;
_refine_ls_weighting_scheme calc
_refine_ls_wR_factor_all 0.0384
_refine_ls_wR_factor_gt 0.0383
_refine_ls_wR_factor_ref 0.0383
_reflns_limit_h_max 12
_reflns_limit_h_min 0
_reflns_limit_k_max 18
_reflns_limit_k_min 0
_reflns_limit_l_max 24
_reflns_limit_l_min 0
_reflns_number_gt 2919
_reflns_number_total 2937
_reflns_threshold_expression I>2.0\s(I)
_oxford_diffrn_Wilson_B_factor 0.00
_oxford_diffrn_Wilson_scale 0.00
_oxford_refine_ls_r_factor_ref 0.0348
_oxford_refine_ls_scale 0.2101(3)
_oxford_reflns_number_all 2925
_oxford_reflns_threshold_expression_ref I>0.0\s(I)
_cod_data_source_file ic501620g_si_002.cif
_cod_data_source_block 1
_cod_depositor_comments
;
The following automatic conversions were performed:

'_atom_sites_solution_primary' value 'Other' changed to 'other'
according to
/home/saulius/struct/COD-crude-data--automatic-downloads/rss-feeds/ACS/lib/dictionaries/cif_core.dic
dictionary named 'cif_core.dic' version 2.4.2 from 2011-04-26.

Automatic conversion script
Id: cif_fix_values 2281 2013-09-26 08:29:07Z andrius 

 Adding full bibliography for 4341178.cif.
;
_cod_database_code 4341178

loop_
_symmetry_equiv_pos_as_xyz
x,y,z
-x,-y,-z
x,-y+1/2,z+1/2
-x,y+1/2,-z+1/2
-x+1/2,-y+1/2,z
x+1/2,y+1/2,-z
x+1/2,-y,-z+1/2
-x+1/2,y,z+1/2

loop_
_atom_site_label
_atom_site_type_symbol
_atom_site_fract_x
_atom_site_fract_y
_atom_site_fract_z
_atom_site_U_iso_or_equiv
_atom_site_occupancy
_atom_site_adp_type
_atom_site_refinement_flags_posn
_atom_site_refinement_flags_adp
N1 N 0.250000(7) 0.250000(7) 0.09794(6) 0.0256 1.0000 Uani S T
N2 N 0.07067(9) 0.56172(5) 0.21210(4) 0.0232 1.0000 Uani . .
O1 O 0.21600(7) 0.64726(5) 0.46662(4) 0.0288 1.0000 Uani . .
O2 O -0.08982(7) 0.83376(4) 0.04975(4) 0.0251 1.0000 Uani . .
C1 C 0.20493(9) 0.32613(6) 0.12771(5) 0.0208 1.0000 Uani . .
C2 C 0.15351(10) 0.32853(6) 0.19100(5) 0.0214 1.0000 Uani . .
C3 C 0.11111(10) 0.40626(6) 0.21776(5) 0.0218 1.0000 Uani . .
C4 C 0.11631(9) 0.48381(6) 0.18283(5) 0.0199 1.0000 Uani . .
C5 C 0.16556(10) 0.48110(6) 0.11938(5) 0.0222 1.0000 Uani . .
C6 C 0.20864(10) 0.40350(7) 0.09253(5) 0.0227 1.0000 Uani . .
C7 C 0.11266(10) 0.58137(6) 0.27708(5) 0.0212 1.0000 Uani . .
C8 C 0.24388(10) 0.57814(7) 0.29503(5) 0.0241 1.0000 Uani . .
C9 C 0.28295(10) 0.60080(7) 0.35781(5) 0.0239 1.0000 Uani . .
C10 C 0.18959(11) 0.62650(6) 0.40307(5) 0.0224 1.0000 Uani . .
C11 C 0.05779(10) 0.63054(6) 0.38530(5) 0.0233 1.0000 Uani . .
C12 C 0.01999(10) 0.60762(6) 0.32287(5) 0.0223 1.0000 Uani . .
C13 C 0.35036(12) 0.65169(8) 0.48551(6) 0.0311 1.0000 Uani . .
C14 C 0.03038(10) 0.63274(6) 0.17252(5) 0.0202 1.0000 Uani . .
C15 C 0.08021(10) 0.71568(7) 0.18192(5) 0.0234 1.0000 Uani . .
C16 C 0.04196(10) 0.78484(6) 0.14237(5) 0.0229 1.0000 Uani . .
C17 C -0.04789(10) 0.77130(6) 0.09285(5) 0.0204 1.0000 Uani . .
C18 C -0.10116(10) 0.68868(7) 0.08426(5) 0.0235 1.0000 Uani . .
C19 C -0.06332(10) 0.62069(6) 0.12362(5) 0.0229 1.0000 Uani . .
C20 C -0.05435(12) 0.92103(7) 0.06457(6) 0.0312 1.0000 Uani . .
H1 H 0.2500 0.2500 0.0547 0.0363 1.0000 Uiso RS .
H21 H 0.1460 0.2765 0.2165 0.0260 1.0000 Uiso R .
H31 H 0.0774 0.4071 0.2610 0.0249 1.0000 Uiso R .
H51 H 0.1705 0.5336 0.0941 0.0264 1.0000 Uiso R .
H61 H 0.2417 0.4031 0.0491 0.0263 1.0000 Uiso R .
H81 H 0.3086 0.5610 0.2641 0.0282 1.0000 Uiso R .
H91 H 0.3729 0.5994 0.3694 0.0285 1.0000 Uiso R .
H111 H -0.0050 0.6489 0.4169 0.0279 1.0000 Uiso R .
H121 H -0.0704 0.6101 0.3101 0.0268 1.0000 Uiso R .
H131 H 0.3510 0.6722 0.5303 0.0439 1.0000 Uiso R .
H132 H 0.3911 0.5933 0.4837 0.0447 1.0000 Uiso R .
H133 H 0.3981 0.6937 0.4581 0.0446 1.0000 Uiso R .
H151 H 0.1411 0.7262 0.2167 0.0280 1.0000 Uiso R .
H161 H 0.0768 0.8409 0.1492 0.0275 1.0000 Uiso R .
H181 H -0.1654 0.6794 0.0501 0.0290 1.0000 Uiso R .
H191 H -0.1024 0.5641 0.1169 0.0278 1.0000 Uiso R .
H201 H -0.0979 0.9577 0.0317 0.0450 1.0000 Uiso R .
H202 H -0.0873 0.9364 0.1085 0.0455 1.0000 Uiso R .
H203 H 0.0414 0.9285 0.0610 0.0450 1.0000 Uiso R .

loop_
_atom_site_aniso_label
_atom_site_aniso_U_11
_atom_site_aniso_U_22
_atom_site_aniso_U_33
_atom_site_aniso_U_23
_atom_site_aniso_U_13
_atom_site_aniso_U_12
N1 0.0355(7) 0.0220(6) 0.0195(6) 0.0000 0.0000 0.0077(5)
N2 0.0277(5) 0.0202(4) 0.0217(4) -0.0006(3) -0.0026(3) 0.0064(3)
O1 0.0297(4) 0.0327(4) 0.0240(4) -0.0047(3) -0.0053(3) -0.0019(3)
O2 0.0282(4) 0.0202(4) 0.0268(4) 0.0043(3) -0.0023(3) 0.0014(3)
C1 0.0179(4) 0.0205(5) 0.0242(5) -0.0018(4) -0.0034(4) 0.0028(4)
C2 0.0207(5) 0.0194(5) 0.0241(5) 0.0033(4) 0.0000(4) 0.0004(4)
C3 0.0209(5) 0.0240(5) 0.0204(5) 0.0010(4) 0.0020(4) 0.0012(4)
C4 0.0170(5) 0.0201(5) 0.0227(5) -0.0014(4) -0.0025(4) 0.0021(4)
C5 0.0229(5) 0.0204(5) 0.0232(5) 0.0039(4) -0.0011(4) 0.0025(4)
C6 0.0233(5) 0.0261(5) 0.0189(5) 0.0015(4) 0.0005(4) 0.0041(4)
C7 0.0249(5) 0.0168(4) 0.0220(5) 0.0009(4) -0.0016(4) 0.0026(4)
C8 0.0224(5) 0.0243(5) 0.0255(5) 0.0007(4) 0.0031(4) 0.0046(4)
C9 0.0200(5) 0.0228(5) 0.0289(5) 0.0020(4) -0.0036(4) 0.0012(4)
C10 0.0275(5) 0.0165(5) 0.0230(5) 0.0007(4) -0.0031(4) -0.0006(4)
C11 0.0236(5) 0.0213(5) 0.0249(5) -0.0020(4) 0.0029(4) 0.0019(4)
C12 0.0199(5) 0.0202(5) 0.0268(5) 0.0001(4) -0.0021(4) 0.0029(4)
C13 0.0331(6) 0.0298(6) 0.0305(6) 0.0014(5) -0.0111(5) -0.0033(5)
C14 0.0186(5) 0.0209(5) 0.0210(5) -0.0003(4) 0.0025(4) 0.0043(4)
C15 0.0220(5) 0.0248(5) 0.0234(5) -0.0013(4) -0.0033(4) -0.0005(4)
C16 0.0236(5) 0.0190(5) 0.0260(5) -0.0015(4) 0.0015(4) -0.0020(4)
C17 0.0197(5) 0.0203(5) 0.0213(5) 0.0014(4) 0.0038(4) 0.0037(4)
C18 0.0210(5) 0.0239(5) 0.0256(5) -0.0011(4) -0.0047(4) 0.0015(4)
C19 0.0220(5) 0.0183(5) 0.0284(5) -0.0018(4) -0.0011(4) 0.0002(4)
C20 0.0422(7) 0.0202(5) 0.0312(6) 0.0056(4) -0.0024(5) -0.0005(5)

loop_
_atom_type_symbol
_atom_type_scat_dispersion_real
_atom_type_scat_dispersion_imag
_atom_type_scat_Cromer_Mann_a1
_atom_type_scat_Cromer_Mann_b1
_atom_type_scat_Cromer_Mann_a2
_atom_type_scat_Cromer_Mann_b2
_atom_type_scat_Cromer_Mann_a3
_atom_type_scat_Cromer_Mann_b3
_atom_type_scat_Cromer_Mann_a4
_atom_type_scat_Cromer_Mann_b4
_atom_type_scat_Cromer_Mann_c
_atom_type_scat_source
C 0.0181 0.0091 2.3100 20.8439 1.0200 10.2075 1.5886 0.5687 0.8650 51.6512 0.2156 'International Tables Vol C 4.2.6.8 and 6.1.1.4'
H 0.0000 0.0000 0.4930 10.5109 0.3229 26.1257 0.1402 3.1424 0.0408 57.7998 0.0030 'International Tables Vol C 4.2.6.8 and 6.1.1.4'
N 0.0311 0.0180 12.2126 0.0057 3.1322 9.8933 2.0125 28.9975 1.1663 0.5826 -11.5290 'International Tables Vol C 4.2.6.8 and 6.1.1.4'
O 0.0492 0.0322 3.0485 13.2771 2.2868 5.7011 1.5463 0.3239 0.8670 32.9089 0.2508 'International Tables Vol C 4.2.6.8 and 6.1.1.4'

loop_
_geom_angle_atom_site_label_1
_geom_angle_site_symmetry_1
_geom_angle_atom_site_label_2
_geom_angle_atom_site_label_3
_geom_angle
_geom_angle_publ_flag
C1 5_555 N1 C1 128.29(12) yes
C1 5_555 N1 H1 115.9 no
C1 . N1 H1 115.9 no
C4 . N2 C7 118.28(8) yes
C4 . N2 C14 120.23(8) yes
C7 . N2 C14 117.04(8) yes
C10 . O1 C13 117.32(9) yes
C17 . O2 C20 116.36(8) yes
N1 . C1 C2 123.33(9) yes
N1 . C1 C6 118.80(9) yes
C2 . C1 C6 117.85(9) yes
C1 . C2 C3 120.44(9) yes
C1 . C2 H21 120.8 no
C3 . C2 H21 118.7 no
C2 . C3 C4 121.66(9) yes
C2 . C3 H31 119.6 no
C4 . C3 H31 118.8 no
N2 . C4 C3 119.64(9) yes
N2 . C4 C5 122.50(9) yes
C3 . C4 C5 117.85(9) yes
C4 . C5 C6 120.65(9) yes
C4 . C5 H51 119.8 no
C6 . C5 H51 119.6 no
C1 . C6 C5 121.53(9) yes
C1 . C6 H61 119.2 no
C5 . C6 H61 119.2 no
N2 . C7 C8 121.82(9) yes
N2 . C7 C12 119.04(9) yes
C8 . C7 C12 119.10(9) yes
C7 . C8 C9 120.79(10) yes
C7 . C8 H81 120.1 no
C9 . C8 H81 119.1 no
C8 . C9 C10 119.55(9) yes
C8 . C9 H91 120.2 no
C10 . C9 H91 120.2 no
C9 . C10 O1 124.62(10) yes
C9 . C10 C11 120.01(10) yes
O1 . C10 C11 115.36(9) yes
C10 . C11 C12 119.97(10) yes
C10 . C11 H111 118.9 no
C12 . C11 H111 121.1 no
C7 . C12 C11 120.57(10) yes
C7 . C12 H121 118.7 no
C11 . C12 H121 120.8 no
O1 . C13 H131 106.2 no
O1 . C13 H132 110.4 no
H131 . C13 H132 109.2 no
O1 . C13 H133 110.6 no
H131 . C13 H133 108.8 no
H132 . C13 H133 111.5 no
N2 . C14 C15 121.50(9) yes
N2 . C14 C19 120.31(9) yes
C15 . C14 C19 118.18(9) yes
C14 . C15 C16 121.31(9) yes
C14 . C15 H151 119.7 no
C16 . C15 H151 119.0 no
C15 . C16 C17 119.80(9) yes
C15 . C16 H161 120.5 no
C17 . C16 H161 119.7 no
C16 . C17 O2 124.92(9) yes
C16 . C17 C18 119.23(9) yes
O2 . C17 C18 115.85(9) yes
C17 . C18 C19 120.69(9) yes
C17 . C18 H181 119.3 no
C19 . C18 H181 120.0 no
C14 . C19 C18 120.74(9) yes
C14 . C19 H191 120.2 no
C18 . C19 H191 119.1 no
O2 . C20 H201 106.3 no
O2 . C20 H202 109.5 no
H201 . C20 H202 109.4 no
O2 . C20 H203 110.2 no
H201 . C20 H203 109.2 no
H202 . C20 H203 112.0 no

loop_
_geom_bond_atom_site_label_1
_geom_bond_atom_site_label_2
_geom_bond_site_symmetry_2
_geom_bond_distance
_geom_bond_publ_flag
N1 C1 5_555 1.3996(11) yes
N1 C1 . 1.3996(11) yes
N1 H1 . 0.886 no
N2 C4 . 1.4201(13) yes
N2 C7 . 1.4317(13) yes
N2 C14 . 1.4226(13) yes
O1 C10 . 1.3684(12) yes
O1 C13 . 1.4264(14) yes
O2 C17 . 1.3745(12) yes
O2 C20 . 1.4248(13) yes
C1 C2 . 1.4000(14) yes
C1 C6 . 1.3934(14) yes
C2 C3 . 1.3863(14) yes
C2 H21 . 0.960 no
C3 C4 . 1.3936(14) yes
C3 H31 . 0.951 no
C4 C5 . 1.3952(14) yes
C5 C6 . 1.3874(14) yes
C5 H51 . 0.961 no
C6 H61 . 0.952 no
C7 C8 . 1.3895(15) yes
C7 C12 . 1.3925(15) yes
C8 C9 . 1.3918(15) yes
C8 H81 . 0.952 no
C9 C10 . 1.3876(15) yes
C9 H91 . 0.948 no
C10 C11 . 1.3947(15) yes
C11 C12 . 1.3825(15) yes
C11 H111 . 0.954 no
C12 H121 . 0.959 no
C13 H131 . 0.971 no
C13 H132 . 0.991 no
C13 H133 . 0.986 no
C14 C15 . 1.3884(15) yes
C14 C19 . 1.3977(14) yes
C15 C16 . 1.3944(15) yes
C15 H151 . 0.959 no
C16 C17 . 1.3838(15) yes
C16 H161 . 0.944 no
C17 C18 . 1.3950(15) yes
C18 C19 . 1.3774(15) yes
C18 H181 . 0.969 no
C19 H191 . 0.968 no
C20 H201 . 0.986 no
C20 H202 . 0.990 no
C20 H203 . 0.987 no

loop_
_geom_hbond_atom_site_label_D
_geom_hbond_atom_site_label_H
_geom_hbond_atom_site_label_A
_geom_hbond_site_symmetry_A
_geom_hbond_angle_DHA
_geom_hbond_distance_DH
_geom_hbond_distance_HA
_geom_hbond_distance_DA
_geom_hbond_publ_flag
C18 H181 O2 5_465 133.53(3) 0.969 2.506 3.2502(14) yes
